data_7101517
loop_
_publ_author_name
'Masami Sakamoto'
'Tsutomu Fujita'
'Yoshio Kasashima'
'Hiroya Kawanishi'
'Takashi Mino'

_publ_section_title
;
Photochemical asymmetric synthesis of quartenary
chiral carbons using chiral-memory effect on beta-hydrogen abstraction
by thiocarbonyl group
;
_journal_issue 44
_journal_name_full 'Chemical Communications'
_journal_paper_doi 10.1039/b608513j
_journal_year 2006
_chemical_formula_sum 'C20 H21 N O3 S'
_chemical_formula_weight 355.44
_chemical_name_systematic
;
?
;
_space_group_IT_number 4
_symmetry_cell_setting monoclinic
_symmetry_space_group_name_Hall 'P 2yb'
_symmetry_space_group_name_H-M 'P 1 21 1'
_atom_sites_solution_hydrogens geom
_atom_sites_solution_primary direct
_atom_sites_solution_secondary difmap
_audit_creation_method SHELXL-97
_cell_angle_alpha 90.00
_cell_angle_beta 97.9140(10)
_cell_angle_gamma 90.00
_cell_formula_units_Z 2
_cell_length_a 7.7525(8)
_cell_length_b 12.0713(13)
_cell_length_c 9.9335(10)
_cell_measurement_reflns_used 3023
_cell_measurement_temperature 173
_cell_measurement_theta_max 27.91
_cell_measurement_theta_min 2.65
_cell_volume 920.75(17)
_computing_cell_refinement 'Bruker SMART'
_computing_data_collection 'Bruker SMART'
_computing_data_reduction 'Bruker SAINT'
_computing_molecular_graphics 'Bruker SHELXTL'
_computing_publication_material 'Bruker SHELXTL'
_computing_structure_refinement 'SHELXL-97 (Sheldrick, 1997)'
_computing_structure_solution 'SHELXS-97 (Sheldrick, 1990)'
_diffrn_ambient_temperature 173
_diffrn_detector_area_resol_mean 8.333
_diffrn_measured_fraction_theta_full 0.915
_diffrn_measured_fraction_theta_max 0.915
_diffrn_measurement_device_type 'CCD area detector'
_diffrn_measurement_method 'phi and omega scans'
_diffrn_radiation_monochromator graphite
_diffrn_radiation_source 'fine-focus sealed tube'
_diffrn_radiation_type MoK\a
_diffrn_radiation_wavelength 0.71073
_diffrn_reflns_av_R_equivalents 0.0149
_diffrn_reflns_av_sigmaI/netI 0.0272
_diffrn_reflns_limit_h_max 9
_diffrn_reflns_limit_h_min -10
_diffrn_reflns_limit_k_max 15
_diffrn_reflns_limit_k_min -11
_diffrn_reflns_limit_l_max 12
_diffrn_reflns_limit_l_min -10
_diffrn_reflns_number 5196
_diffrn_reflns_theta_full 28.40
_diffrn_reflns_theta_max 28.40
_diffrn_reflns_theta_min 2.07
_exptl_absorpt_coefficient_mu 0.194
_exptl_absorpt_correction_T_max 0.9623
_exptl_absorpt_correction_T_min 0.9441
_exptl_absorpt_correction_type empirical
_exptl_absorpt_process_details
;
SADABS Sheldrick 1996
;
_exptl_crystal_colour orange
_exptl_crystal_density_diffrn 1.282
_exptl_crystal_density_meas 0
_exptl_crystal_density_method 'not measured'
_exptl_crystal_description cubic
_exptl_crystal_F_000 376
_exptl_crystal_size_max 0.30
_exptl_crystal_size_mid 0.30
_exptl_crystal_size_min 0.20
_refine_diff_density_max 0.210
_refine_diff_density_min -0.147
_refine_diff_density_rms 0.034
_refine_ls_abs_structure_details 'Flack H D (1983), Acta Cryst. A39, 876-881'
_refine_ls_abs_structure_Flack 0.03(6)
_refine_ls_extinction_method none
_refine_ls_goodness_of_fit_ref 0.494
_refine_ls_hydrogen_treatment constr
_refine_ls_matrix_type full
_refine_ls_number_parameters 229
_refine_ls_number_reflns 3462
_refine_ls_number_restraints 1
_refine_ls_restrained_S_all 0.494
_refine_ls_R_factor_all 0.0306
_refine_ls_R_factor_gt 0.0286
_refine_ls_shift/su_max 0.133
_refine_ls_shift/su_mean 0.021
_refine_ls_structure_factor_coef Fsqd
_refine_ls_weighting_details 'calc w=1/[\s^2^(Fo^2^)+(0.1000P)^2^+1.0000P] where P=(Fo^2^+2Fc^2^)/3'
_refine_ls_weighting_scheme calc
_refine_ls_wR_factor_gt 0.0759
_refine_ls_wR_factor_ref 0.0801
_reflns_number_gt 3301
_reflns_number_total 3462
_reflns_threshold_expression >2sigma(I)
_cod_data_source_file b608513j.txt
_cod_depositor_comments
;
The following automatic conversions were performed:
'_symmetry_cell_setting' value 'Monoclinic' changed to 'monoclinic'
according to '/home/saulius/struct/CIF-dictionaries/cif_core.dic'
dictionary named 'cif_core.dic' version 2.4.1 from 2010-06-29.

Automatic conversion script
Id: cif_fix_enum 1527 2010-12-29 10:47:43Z saulius 
;
_cod_original_sg_symbol_H-M P2(1)
_cod_database_code 7101517

loop_
_symmetry_equiv_pos_as_xyz
'x, y, z'
'-x, y+1/2, -z'

loop_
_atom_site_label
_atom_site_type_symbol
_atom_site_fract_x
_atom_site_fract_y
_atom_site_fract_z
_atom_site_U_iso_or_equiv
_atom_site_adp_type
_atom_site_occupancy
_atom_site_symmetry_multiplicity
_atom_site_calc_flag
_atom_site_refinement_flags
C1 C 0.8433(2) 0.85426(14) 0.81174(15) 0.0236(3) Uani 1 1 d .
C2 C 0.99256(19) 0.88089(14) 0.91740(15) 0.0225(3) Uani 1 1 d .
C3 C 1.0766(2) 0.79878(15) 1.00015(17) 0.0281(3) Uani 1 1 d .
H3 H 1.0395 0.7239 0.9891 0.034 Uiso 1 1 calc R
C4 C 1.2146(2) 0.82628(17) 1.09893(18) 0.0325(4) Uani 1 1 d .
H4 H 1.2698 0.7704 1.1570 0.039 Uiso 1 1 calc R
C5 C 1.2722(2) 0.93504(18) 1.11322(18) 0.0318(4) Uani 1 1 d .
H5 H 1.3652 0.9538 1.1821 0.038 Uiso 1 1 calc R
C6 C 1.1942(2) 1.01632(16) 1.02699(18) 0.0309(4) Uani 1 1 d .
H6 H 1.2370 1.0901 1.0341 0.037 Uiso 1 1 calc R
C7 C 1.0532(2) 0.98991(15) 0.93004(17) 0.0259(3) Uani 1 1 d .
H7 H 0.9981 1.0460 0.8724 0.031 Uiso 1 1 calc R
C8 C 0.6685(2) 0.99251(15) 0.91533(16) 0.0234(3) Uani 1 1 d .
C9 C 0.69904(19) 0.94087(15) 1.05301(15) 0.0235(3) Uani 1 1 d .
C10 C 0.6638(2) 0.82959(15) 1.07301(16) 0.0251(3) Uani 1 1 d .
H10 H 0.6302 0.7827 0.9971 0.030 Uiso 1 1 calc R
C11 C 0.6775(2) 0.78662(17) 1.20438(18) 0.0327(4) Uani 1 1 d .
H11 H 0.6500 0.7112 1.2185 0.039 Uiso 1 1 calc R
C12 C 0.7316(3) 0.8547(2) 1.31384(18) 0.0392(5) Uani 1 1 d .
H12 H 0.7431 0.8254 1.4034 0.047 Uiso 1 1 calc R
C13 C 0.7692(3) 0.9649(2) 1.29442(19) 0.0445(5) Uani 1 1 d .
H13 H 0.8080 1.0104 1.3706 0.053 Uiso 1 1 calc R
C14 C 0.7506(2) 1.00998(18) 1.16407(18) 0.0339(4) Uani 1 1 d .
H14 H 0.7727 1.0864 1.1510 0.041 Uiso 1 1 calc R
C15 C 0.6011(2) 0.95508(15) 0.66983(15) 0.0248(3) Uani 1 1 d .
H15 H 0.6366 0.9006 0.6030 0.030 Uiso 1 1 calc R
C16 C 0.6583(2) 1.06958(16) 0.62510(15) 0.0288(3) Uani 1 1 d .
C17 C 0.9115(3) 1.1708(2) 0.5904(2) 0.0443(5) Uani 1 1 d .
H17A H 0.8573 1.1899 0.4984 0.067 Uiso 1 1 calc R
H17C H 1.0367 1.1591 0.5907 0.067 Uiso 1 1 calc R
H17B H 0.8935 1.2314 0.6527 0.067 Uiso 1 1 calc R
C18 C 0.4027(2) 0.94279(18) 0.66545(17) 0.0322(4) Uani 1 1 d .
H18 H 0.3578 1.0053 0.7169 0.039 Uiso 1 1 calc R
C19 C 0.3594(2) 0.8334(2) 0.7291(2) 0.0414(5) Uani 1 1 d .
H19C H 0.2335 0.8205 0.7111 0.062 Uiso 1 1 calc R
H19A H 0.3962 0.8362 0.8274 0.062 Uiso 1 1 calc R
H19B H 0.4205 0.7730 0.6897 0.062 Uiso 1 1 calc R
C20 C 0.3159(3) 0.9470(2) 0.5164(2) 0.0477(5) Uani 1 1 d .
H20A H 0.3612 0.8866 0.4652 0.072 Uiso 1 1 calc R
H20B H 0.3416 1.0182 0.4762 0.072 Uiso 1 1 calc R
H20C H 0.1896 0.9387 0.5128 0.072 Uiso 1 1 calc R
N1 N 0.70396(16) 0.92782(12) 0.80303(12) 0.0214(3) Uani 1 1 d .
O1 O 0.60213(17) 1.08314(11) 0.89576(12) 0.0319(3) Uani 1 1 d .
O2 O 0.56622(19) 1.14463(14) 0.58284(15) 0.0431(3) Uani 1 1 d .
O3 O 0.83358(16) 1.07069(12) 0.63402(12) 0.0343(3) Uani 1 1 d .
S1 S 0.85001(5) 0.74861(4) 0.70790(4) 0.03348(11) Uani 1 1 d .

loop_
_atom_site_aniso_label
_atom_site_aniso_U_11
_atom_site_aniso_U_22
_atom_site_aniso_U_33
_atom_site_aniso_U_23
_atom_site_aniso_U_13
_atom_site_aniso_U_12
C1 0.0265(7) 0.0210(8) 0.0247(7) 0.0013(6) 0.0091(6) -0.0011(6)
C2 0.0212(6) 0.0235(9) 0.0243(7) -0.0013(6) 0.0082(5) 0.0008(6)
C3 0.0254(7) 0.0247(9) 0.0355(8) 0.0054(7) 0.0089(6) 0.0030(7)
C4 0.0283(8) 0.0355(10) 0.0344(9) 0.0081(7) 0.0062(6) 0.0073(7)
C5 0.0213(7) 0.0405(11) 0.0332(8) -0.0041(8) 0.0020(6) 0.0032(7)
C6 0.0285(8) 0.0270(10) 0.0376(9) -0.0044(7) 0.0065(7) -0.0031(7)
C7 0.0255(7) 0.0242(9) 0.0283(7) 0.0028(6) 0.0049(6) 0.0013(6)
C8 0.0226(6) 0.0221(8) 0.0262(7) -0.0025(6) 0.0055(5) -0.0028(6)
C9 0.0223(7) 0.0268(9) 0.0225(7) -0.0017(6) 0.0062(5) 0.0015(6)
C10 0.0234(7) 0.0248(8) 0.0276(7) 0.0004(6) 0.0056(6) 0.0006(6)
C11 0.0290(8) 0.0344(10) 0.0362(9) 0.0097(7) 0.0108(6) 0.0032(7)
C12 0.0430(10) 0.0530(14) 0.0228(8) 0.0050(8) 0.0091(7) 0.0102(9)
C13 0.0566(12) 0.0516(15) 0.0251(8) -0.0106(9) 0.0047(8) -0.0003(10)
C14 0.0415(9) 0.0315(10) 0.0296(8) -0.0071(7) 0.0076(7) -0.0032(8)
C15 0.0246(7) 0.0287(9) 0.0210(7) -0.0011(6) 0.0029(5) 0.0018(6)
C16 0.0373(8) 0.0297(10) 0.0196(7) 0.0012(6) 0.0041(6) 0.0010(8)
C17 0.0533(11) 0.0386(12) 0.0424(10) 0.0051(9) 0.0113(9) -0.0160(10)
C18 0.0241(7) 0.0400(11) 0.0317(8) -0.0081(8) 0.0013(6) 0.0014(7)
C19 0.0286(8) 0.0562(15) 0.0397(10) 0.0003(9) 0.0055(7) -0.0112(9)
C20 0.0410(10) 0.0575(16) 0.0398(10) 0.0014(10) -0.0111(8) -0.0004(10)
N1 0.0229(6) 0.0225(7) 0.0193(6) -0.0016(5) 0.0052(4) 0.0008(5)
O1 0.0413(6) 0.0228(7) 0.0313(6) -0.0022(5) 0.0048(5) 0.0065(5)
O2 0.0486(8) 0.0352(8) 0.0452(8) 0.0112(6) 0.0058(6) 0.0079(6)
O3 0.0340(6) 0.0363(8) 0.0327(6) 0.0082(5) 0.0053(5) -0.0064(6)
S1 0.0368(2) 0.0290(2) 0.0348(2) -0.01079(19) 0.00551(15) 0.00456(19)

loop_
_atom_type_symbol
_atom_type_description
_atom_type_scat_dispersion_real
_atom_type_scat_dispersion_imag
_atom_type_scat_source
C C 0.0033 0.0016 'International Tables Vol C Tables 4.2.6.8 and 6.1.1.4'
H H 0.0000 0.0000 'International Tables Vol C Tables 4.2.6.8 and 6.1.1.4'
N N 0.0061 0.0033 'International Tables Vol C Tables 4.2.6.8 and 6.1.1.4'
O O 0.0106 0.0060 'International Tables Vol C Tables 4.2.6.8 and 6.1.1.4'
S S 0.1246 0.1234 'International Tables Vol C Tables 4.2.6.8 and 6.1.1.4'

loop_
_geom_angle_atom_site_label_1
_geom_angle_atom_site_label_2
_geom_angle_atom_site_label_3
_geom_angle
N1 C1 C2 115.34(14)
N1 C1 S1 123.16(12)
C2 C1 S1 121.42(12)
C3 C2 C7 119.58(15)
C3 C2 C1 121.25(16)
C7 C2 C1 119.13(15)
C4 C3 C2 119.98(17)
C4 C3 H3 120.0
C2 C3 H3 120.0
C5 C4 C3 120.28(17)
C5 C4 H4 119.9
C3 C4 H4 119.9
C6 C5 C4 119.97(16)
C6 C5 H5 120.0
C4 C5 H5 120.0
C5 C6 C7 120.04(18)
C5 C6 H6 120.0
C7 C6 H6 120.0
C6 C7 C2 120.05(16)
C6 C7 H7 120.0
C2 C7 H7 120.0
O1 C8 N1 119.61(15)
O1 C8 C9 122.28(15)
N1 C8 C9 117.85(15)
C10 C9 C14 120.31(15)
C10 C9 C8 121.67(14)
C14 C9 C8 117.80(16)
C9 C10 C11 120.11(16)
C9 C10 H10 119.9
C11 C10 H10 119.9
C12 C11 C10 119.42(19)
C12 C11 H11 120.3
C10 C11 H11 120.3
C11 C12 C13 120.67(17)
C11 C12 H12 119.7
C13 C12 H12 119.7
C12 C13 C14 120.62(19)
C12 C13 H13 119.7
C14 C13 H13 119.7
C13 C14 C9 118.82(19)
C13 C14 H14 120.6
C9 C14 H14 120.6
N1 C15 C16 108.43(13)
N1 C15 C18 114.57(12)
C16 C15 C18 113.94(14)
N1 C15 H15 106.4
C16 C15 H15 106.4
C18 C15 H15 106.4
O2 C16 O3 124.32(18)
O2 C16 C15 127.03(16)
O3 C16 C15 108.56(14)
O3 C17 H17A 109.5
O3 C17 H17C 109.5
H17A C17 H17C 109.5
O3 C17 H17B 109.5
H17A C17 H17B 109.5
H17C C17 H17B 109.5
C19 C18 C15 110.42(15)
C19 C18 C20 109.59(17)
C15 C18 C20 109.06(15)
C19 C18 H18 109.3
C15 C18 H18 109.2
C20 C18 H18 109.2
C18 C19 H19C 109.5
C18 C19 H19A 109.5
H19C C19 H19A 109.5
C18 C19 H19B 109.5
H19C C19 H19B 109.5
H19A C19 H19B 109.5
C18 C20 H20A 109.5
C18 C20 H20B 109.5
H20A C20 H20B 109.5
C18 C20 H20C 109.5
H20A C20 H20C 109.5
H20B C20 H20C 109.5
C1 N1 C8 122.34(13)
C1 N1 C15 120.92(12)
C8 N1 C15 116.11(13)
C16 O3 C17 116.59(16)

loop_
_geom_bond_atom_site_label_1
_geom_bond_atom_site_label_2
_geom_bond_distance
C1 N1 1.392(2)
C1 C2 1.487(2)
C1 S1 1.6457(17)
C2 C3 1.391(2)
C2 C7 1.397(2)
C3 C4 1.389(3)
C3 H3 0.9500
C4 C5 1.388(3)
C4 H4 0.9500
C5 C6 1.386(3)
C5 H5 0.9500
C6 C7 1.391(2)
C6 H6 0.9500
C7 H7 0.9500
C8 O1 1.213(2)
C8 N1 1.419(2)
C8 C9 1.492(2)
C9 C10 1.391(2)
C9 C14 1.397(2)
C10 C11 1.395(2)
C10 H10 0.9500
C11 C12 1.381(3)
C11 H11 0.9500
C12 C13 1.381(3)
C12 H12 0.9500
C13 C14 1.394(3)
C13 H13 0.9500
C14 H14 0.9500
C15 N1 1.485(2)
C15 C16 1.536(2)
C15 C18 1.539(2)
C15 H15 1.0000
C16 O2 1.193(2)
C16 O3 1.349(2)
C17 O3 1.444(2)
C17 H17A 0.9800
C17 H17C 0.9800
C17 H17B 0.9800
C18 C19 1.521(3)
C18 C20 1.541(3)
C18 H18 1.0000
C19 H19C 0.9800
C19 H19A 0.9800
C19 H19B 0.9800
C20 H20A 0.9800
C20 H20B 0.9800
C20 H20C 0.9800

loop_
_geom_torsion_atom_site_label_1
_geom_torsion_atom_site_label_2
_geom_torsion_atom_site_label_3
_geom_torsion_atom_site_label_4
_geom_torsion
N1 C1 C2 C3 137.06(15)
S1 C1 C2 C3 -46.21(19)
N1 C1 C2 C7 -45.32(19)
S1 C1 C2 C7 131.42(14)
C7 C2 C3 C4 3.0(2)
C1 C2 C3 C4 -179.36(15)
C2 C3 C4 C5 -1.7(3)
C3 C4 C5 C6 -1.3(3)
C4 C5 C6 C7 2.8(2)
C5 C6 C7 C2 -1.4(2)
C3 C2 C7 C6 -1.5(2)
C1 C2 C7 C6 -179.14(14)
O1 C8 C9 C10 137.01(17)
N1 C8 C9 C10 -37.0(2)
O1 C8 C9 C14 -37.6(2)
N1 C8 C9 C14 148.37(15)
C14 C9 C10 C11 0.8(2)
C8 C9 C10 C11 -173.68(15)
C9 C10 C11 C12 -2.0(2)
C10 C11 C12 C13 1.1(3)
C11 C12 C13 C14 1.0(3)
C12 C13 C14 C9 -2.1(3)
C10 C9 C14 C13 1.2(3)
C8 C9 C14 C13 175.94(17)
N1 C15 C16 O2 -132.66(18)
C18 C15 C16 O2 -3.8(2)
N1 C15 C16 O3 50.72(16)
C18 C15 C16 O3 179.58(13)
N1 C15 C18 C19 -46.6(2)
C16 C15 C18 C19 -172.31(14)
N1 C15 C18 C20 -167.10(17)
C16 C15 C18 C20 67.2(2)
C2 C1 N1 C8 -26.0(2)
S1 C1 N1 C8 157.35(13)
C2 C1 N1 C15 144.57(14)
S1 C1 N1 C15 -32.1(2)
O1 C8 N1 C1 148.96(16)
C9 C8 N1 C1 -36.9(2)
O1 C8 N1 C15 -22.0(2)
C9 C8 N1 C15 152.15(14)
C16 C15 N1 C1 -102.57(16)
C18 C15 N1 C1 128.92(16)
C16 C15 N1 C8 68.53(16)
C18 C15 N1 C8 -60.0(2)
O2 C16 O3 C17 0.8(2)
C15 C16 O3 C17 177.52(14)

loop_
_cod_related_entry_id
_cod_related_entry_database
_cod_related_entry_code
1 ChemSpider 21198189
